data_4125572
loop_
_publ_author_name
'Campos, Michael P.'
'Hendricks, Mark P.'
'Beecher, Alexander N.'
'Walravens, Willem'
'Swain, Robert A.'
'Cleveland, Gregory T.'
'Hens, Zeger'
'Sfeir, Matthew Y.'
'Owen, Jonathan S.'

_publ_section_title
;
 A Library of Selenourea Precursors to PbSe Nanocrystals with Size
 Distributions near the Homogeneous Limit.
;
_journal_issue 6
_journal_name_full 'Journal of the American Chemical Society'
_journal_page_first 2296
_journal_page_last 2305
_journal_paper_doi 10.1021/jacs.6b11021
_journal_volume 139
_journal_year 2017
_chemical_formula_moiety 'C11 H22 N2 Se'
_chemical_formula_sum 'C11 H22 N2 Se'
_chemical_formula_weight 261.26
_space_group_crystal_system orthorhombic
_space_group_IT_number 33
_space_group_name_Hall 'P 2c -2n'
_space_group_name_H-M_alt 'P n a 21'
_symmetry_space_group_name_Hall 'P 2c -2n'
_symmetry_space_group_name_H-M 'P n a 21'
_atom_sites_solution_hydrogens mixed
_audit_creation_date 2016-01-11
_audit_creation_method
;
Olex2 1.2
(compiled 2015.09.30 svn.r3233 for OlexSys, GUI svn.r5103)
;
_cell_angle_alpha 90
_cell_angle_beta 90
_cell_angle_gamma 90
_cell_formula_units_Z 4
_cell_length_a 20.94407(19)
_cell_length_b 9.68682(10)
_cell_length_c 6.18700(6)
_cell_measurement_reflns_used 16147
_cell_measurement_temperature 99.9(4)
_cell_measurement_theta_max 71.4210
_cell_measurement_theta_min 4.9800
_cell_volume 1255.23(2)
_computing_cell_refinement
;
CrysAlisPro, Agilent Technologies,
Version 1.171.37.34 (release 22-05-2014 CrysAlis171 .NET)
(compiled May 22 2014,16:03:01)
;
_computing_data_collection
;
CrysAlisPro, Agilent Technologies,
Version 1.171.37.34 (release 22-05-2014 CrysAlis171 .NET)
(compiled May 22 2014,16:03:01)
;
_computing_data_reduction
;
CrysAlisPro, Agilent Technologies,
Version 1.171.37.34 (release 22-05-2014 CrysAlis171 .NET)
(compiled May 22 2014,16:03:01)
;
_computing_molecular_graphics 'Olex2 (Dolomanov et al., 2009)'
_computing_publication_material 'Olex2 (Dolomanov et al., 2009)'
_computing_structure_refinement 'ShelXL (Sheldrick, 2015)'
_computing_structure_solution 'ShelXS (Sheldrick, 2008)'
_diffrn_ambient_environment N~2~
_diffrn_ambient_temperature 99.9(4)
_diffrn_detector 'CCD plate'
_diffrn_detector_area_resol_mean 8.0549
_diffrn_detector_type EosS2
_diffrn_measured_fraction_theta_full 0.999
_diffrn_measured_fraction_theta_max 0.999
_diffrn_measurement_details
;
#__ type_ start__ end____ width___ exp.time_
  1 omega    1.00   74.00   1.0000    1.0000
omega____ theta____ kappa____ phi______ frames
    -       35.5316  -99.0000  120.0000 73

#__ type_ start__ end____ width___ exp.time_
  2 omega  -34.00   55.00   1.0000    1.0000
omega____ theta____ kappa____ phi______ frames
    -       35.5316  -37.0000   90.0000 89

#__ type_ start__ end____ width___ exp.time_
  3 omega    9.00  103.00   1.0000    1.0000
omega____ theta____ kappa____ phi______ frames
    -       35.5316   77.0000   30.0000 94

#__ type_ start__ end____ width___ exp.time_
  4 omega    1.00   74.00   1.0000    1.0000
omega____ theta____ kappa____ phi______ frames
    -       35.5316  -99.0000    0.0000 73

#__ type_ start__ end____ width___ exp.time_
  5 omega   19.00  103.00   1.0000    1.0000
omega____ theta____ kappa____ phi______ frames
    -       35.5316   57.0000    0.0000 84

#__ type_ start__ end____ width___ exp.time_
  6 omega    9.00  103.00   1.0000    1.0000
omega____ theta____ kappa____ phi______ frames
    -       35.5316   77.0000 -120.0000 94

#__ type_ start__ end____ width___ exp.time_
  7 omega   19.00  103.00   1.0000    1.0000
omega____ theta____ kappa____ phi______ frames
    -       35.5316   57.0000 -150.0000 84

#__ type_ start__ end____ width___ exp.time_
  8 omega    9.00  103.00   1.0000    1.0000
omega____ theta____ kappa____ phi______ frames
    -       35.5316   77.0000  -60.0000 94

#__ type_ start__ end____ width___ exp.time_
  9 omega   40.00   99.00   1.0000    4.5000
omega____ theta____ kappa____ phi______ frames
    -      108.0000  -45.0000  -30.0000 59

#__ type_ start__ end____ width___ exp.time_
 10 omega   38.00   91.00   1.0000    4.5000
omega____ theta____ kappa____ phi______ frames
    -      108.0000  -30.0000 -150.0000 53

#__ type_ start__ end____ width___ exp.time_
 11 omega   37.00  137.00   1.0000    4.5000
omega____ theta____ kappa____ phi______ frames
    -      108.0000  -19.0000   54.3269 100

#__ type_ start__ end____ width___ exp.time_
 12 omega   40.00   99.00   1.0000    4.5000
omega____ theta____ kappa____ phi______ frames
    -      108.0000  -45.0000   30.0000 59

#__ type_ start__ end____ width___ exp.time_
 13 omega   39.00  109.00   1.0000    4.5000
omega____ theta____ kappa____ phi______ frames
    -      108.0000  -94.0000  -90.0000 70

#__ type_ start__ end____ width___ exp.time_
 14 omega   38.00  116.00   1.0000    4.5000
omega____ theta____ kappa____ phi______ frames
    -      108.0000 -111.0000 -150.0000 78

#__ type_ start__ end____ width___ exp.time_
 15 omega   91.00  176.00   1.0000    4.5000
omega____ theta____ kappa____ phi______ frames
    -      108.0000   45.0000   60.0000 85

#__ type_ start__ end____ width___ exp.time_
 16 omega   38.00   91.00   1.0000    4.5000
omega____ theta____ kappa____ phi______ frames
    -      108.0000  -30.0000   30.0000 53

#__ type_ start__ end____ width___ exp.time_
 17 omega   37.00  146.00   1.0000    4.5000
omega____ theta____ kappa____ phi______ frames
    -      108.0000  -15.0000  -60.0000 109

#__ type_ start__ end____ width___ exp.time_
 18 omega   70.00  178.00   1.0000    4.5000
omega____ theta____ kappa____ phi______ frames
    -      108.0000   15.0000    0.0000 108

#__ type_ start__ end____ width___ exp.time_
 19 omega   39.00  109.00   1.0000    4.5000
omega____ theta____ kappa____ phi______ frames
    -      108.0000  -94.0000  -60.0000 70

#__ type_ start__ end____ width___ exp.time_
 20 omega   40.00   99.00   1.0000    4.5000
omega____ theta____ kappa____ phi______ frames
    -      108.0000  -45.0000 -180.0000 59

#__ type_ start__ end____ width___ exp.time_
 21 omega   38.00  116.00   1.0000    4.5000
omega____ theta____ kappa____ phi______ frames
    -      108.0000 -111.0000 -120.0000 78

#__ type_ start__ end____ width___ exp.time_
 22 omega  100.00  178.00   1.0000    4.5000
omega____ theta____ kappa____ phi______ frames
    -      108.0000  111.0000   60.0000 78

#__ type_ start__ end____ width___ exp.time_
 23 omega   38.00  116.00   1.0000    4.5000
omega____ theta____ kappa____ phi______ frames
    -      108.0000 -111.0000   60.0000 78

#__ type_ start__ end____ width___ exp.time_
 24 omega   38.00  116.00   1.0000    4.5000
omega____ theta____ kappa____ phi______ frames
    -      108.0000 -111.0000    0.0000 78

#__ type_ start__ end____ width___ exp.time_
 25 omega   38.00  116.00   1.0000    4.5000
omega____ theta____ kappa____ phi______ frames
    -      108.0000 -111.0000  120.0000 78

#__ type_ start__ end____ width___ exp.time_
 26 omega   40.00  135.00   1.0000    4.5000
omega____ theta____ kappa____ phi______ frames
    -      108.0000  -77.0000  150.0000 95

#__ type_ start__ end____ width___ exp.time_
 27 omega   70.00  178.00   1.0000    4.5000
omega____ theta____ kappa____ phi______ frames
    -      108.0000   15.0000  -60.0000 108

#__ type_ start__ end____ width___ exp.time_
 28 omega   40.00   99.00   1.0000    4.5000
omega____ theta____ kappa____ phi______ frames
    -      108.0000  -45.0000   60.0000 59

#__ type_ start__ end____ width___ exp.time_
 29 omega   38.00   91.00   1.0000    4.5000
omega____ theta____ kappa____ phi______ frames
    -      108.0000  -30.0000 -120.0000 53

#__ type_ start__ end____ width___ exp.time_
 30 omega  100.00  178.00   1.0000    4.5000
omega____ theta____ kappa____ phi______ frames
    -      108.0000  111.0000  -90.0000 78

#__ type_ start__ end____ width___ exp.time_
 31 omega   41.00  126.00   1.0000    4.5000
omega____ theta____ kappa____ phi______ frames
    -      108.0000  -61.0000  -30.0000 85

#__ type_ start__ end____ width___ exp.time_
 32 omega   38.00   91.00   1.0000    4.5000
omega____ theta____ kappa____ phi______ frames
    -      108.0000  -30.0000   90.0000 53

#__ type_ start__ end____ width___ exp.time_
 33 omega   40.00  135.00   1.0000    4.5000
omega____ theta____ kappa____ phi______ frames
    -      108.0000  -77.0000   90.0000 95

#__ type_ start__ end____ width___ exp.time_
 34 omega   40.00   99.00   1.0000    4.5000
omega____ theta____ kappa____ phi______ frames
    -      108.0000  -45.0000  120.0000 59

#__ type_ start__ end____ width___ exp.time_
 35 omega   39.00  109.00   1.0000    4.5000
omega____ theta____ kappa____ phi______ frames
    -      108.0000  -94.0000 -120.0000 70

#__ type_ start__ end____ width___ exp.time_
 36 omega   39.00  109.00   1.0000    4.5000
omega____ theta____ kappa____ phi______ frames
    -      108.0000  -94.0000   60.0000 70

#__ type_ start__ end____ width___ exp.time_
 37 omega   39.00  109.00   1.0000    4.5000
omega____ theta____ kappa____ phi______ frames
    -      108.0000  -94.0000  120.0000 70

#__ type_ start__ end____ width___ exp.time_
 38 omega  100.00  178.00   1.0000    4.5000
omega____ theta____ kappa____ phi______ frames
    -      108.0000  111.0000  120.0000 78

#__ type_ start__ end____ width___ exp.time_
 39 omega   91.00  176.00   1.0000    4.5000
omega____ theta____ kappa____ phi______ frames
    -      108.0000   45.0000 -120.0000 85

#__ type_ start__ end____ width___ exp.time_
 40 omega   91.00  176.00   1.0000    4.5000
omega____ theta____ kappa____ phi______ frames
    -      108.0000   45.0000   30.0000 85

#__ type_ start__ end____ width___ exp.time_
 41 omega   40.00  135.00   1.0000    4.5000
omega____ theta____ kappa____ phi______ frames
    -      108.0000  -77.0000  -90.0000 95

#__ type_ start__ end____ width___ exp.time_
 42 omega   40.00  135.00   1.0000    4.5000
omega____ theta____ kappa____ phi______ frames
    -      108.0000  -77.0000   60.0000 95

#__ type_ start__ end____ width___ exp.time_
 43 omega   38.00   92.00   1.0000    4.5000
omega____ theta____ kappa____ phi______ frames
    -      108.0000  -26.0000 -106.7021 54

#__ type_ start__ end____ width___ exp.time_
 44 omega    1.00   74.00   1.0000    1.0000
omega____ theta____ kappa____ phi______ frames
    -       35.5316  -99.0000   90.0000 73

#__ type_ start__ end____ width___ exp.time_
 45 omega  -32.00   62.00   1.0000    1.0000
omega____ theta____ kappa____ phi______ frames
    -       35.5316  -77.0000 -150.0000 94

#__ type_ start__ end____ width___ exp.time_
 46 omega   57.00  108.00   1.0000    1.0000
omega____ theta____ kappa____ phi______ frames
    -       35.5316  178.0000  -30.0000 51

#__ type_ start__ end____ width___ exp.time_
 47 omega   16.00  105.00   1.0000    1.0000
omega____ theta____ kappa____ phi______ frames
    -       35.5316   37.0000  150.0000 89

#__ type_ start__ end____ width___ exp.time_
 48 omega    9.00  103.00   1.0000    1.0000
omega____ theta____ kappa____ phi______ frames
    -       35.5316   77.0000  150.0000 94

#__ type_ start__ end____ width___ exp.time_
 49 omega  -32.00   52.00   1.0000    1.0000
omega____ theta____ kappa____ phi______ frames
    -       35.5316  -57.0000  -90.0000 84

#__ type_ start__ end____ width___ exp.time_
 50 omega   -2.00   24.00   1.0000    1.0000
omega____ theta____ kappa____ phi______ frames
    -       35.5316   96.0000   71.0828 26

#__ type_ start__ end____ width___ exp.time_
 51 omega    0.00   27.00   1.0000    1.0000
omega____ theta____ kappa____ phi______ frames
    -       35.5316   93.0000   -0.7653 27

#__ type_ start__ end____ width___ exp.time_
 52 omega    9.00  103.00   1.0000    1.0000
omega____ theta____ kappa____ phi______ frames
    -       35.5316   77.0000   60.0000 94

#__ type_ start__ end____ width___ exp.time_
 53 omega  -34.00   55.00   1.0000    1.0000
omega____ theta____ kappa____ phi______ frames
    -       35.5316  -37.0000  -30.0000 89

#__ type_ start__ end____ width___ exp.time_
 54 omega   81.00  176.00   1.0000    4.5000
omega____ theta____ kappa____ phi______ frames
    -      108.0000   77.0000  -30.0000 95

#__ type_ start__ end____ width___ exp.time_
 55 omega   87.00  178.00   1.0000    4.5000
omega____ theta____ kappa____ phi______ frames
    -      108.0000   30.0000 -180.0000 91

#__ type_ start__ end____ width___ exp.time_
 56 omega   87.00  178.00   1.0000    4.5000
omega____ theta____ kappa____ phi______ frames
    -      108.0000   30.0000 -150.0000 91

#__ type_ start__ end____ width___ exp.time_
 57 omega   81.00  176.00   1.0000    4.5000
omega____ theta____ kappa____ phi______ frames
    -      108.0000   77.0000  -90.0000 95

#__ type_ start__ end____ width___ exp.time_
 58 omega   70.00  178.00   1.0000    4.5000
omega____ theta____ kappa____ phi______ frames
    -      108.0000   15.0000  150.0000 108

#__ type_ start__ end____ width___ exp.time_
 59 omega   81.00  176.00   1.0000    4.5000
omega____ theta____ kappa____ phi______ frames
    -      108.0000   77.0000   60.0000 95
;
_diffrn_measurement_device 'four-circle diffractometer'
_diffrn_measurement_device_type 'SuperNova, Dual, Cu at zero, EosS2'
_diffrn_measurement_method '\w scans'
_diffrn_orient_matrix_UB_11 -0.0199165000
_diffrn_orient_matrix_UB_12 -0.1530118000
_diffrn_orient_matrix_UB_13 0.0078315000
_diffrn_orient_matrix_UB_21 0.0605257000
_diffrn_orient_matrix_UB_22 -0.0394814000
_diffrn_orient_matrix_UB_23 -0.1272607000
_diffrn_orient_matrix_UB_31 0.0367309000
_diffrn_orient_matrix_UB_32 -0.0179040000
_diffrn_orient_matrix_UB_33 0.2139183000
_diffrn_radiation_monochromator mirror
_diffrn_radiation_probe x-ray
_diffrn_radiation_type CuK\a
_diffrn_radiation_wavelength 1.54184
_diffrn_reflns_av_R_equivalents 0.0802
_diffrn_reflns_av_unetI/netI 0.0342
_diffrn_reflns_Laue_measured_fraction_full 0.999
_diffrn_reflns_Laue_measured_fraction_max 0.999
_diffrn_reflns_limit_h_max 25
_diffrn_reflns_limit_h_min -24
_diffrn_reflns_limit_k_max 11
_diffrn_reflns_limit_k_min -11
_diffrn_reflns_limit_l_max 7
_diffrn_reflns_limit_l_min -7
_diffrn_reflns_number 28148
_diffrn_reflns_point_group_measured_fraction_full 0.941
_diffrn_reflns_point_group_measured_fraction_max 0.939
_diffrn_reflns_theta_full 67.684
_diffrn_reflns_theta_max 71.498
_diffrn_reflns_theta_min 5.030
_diffrn_source 'sealed X-ray tube'
_diffrn_source_type 'SuperNova (Cu) X-ray Source'
_exptl_absorpt_coefficient_mu 3.776
_exptl_absorpt_correction_T_max 0.898
_exptl_absorpt_correction_T_min 0.578
_exptl_absorpt_correction_type gaussian
_exptl_absorpt_process_details
;
CrysAlisPro, Agilent Technologies,
Version 1.171.37.34 (release 22-05-2014 CrysAlis171 .NET)
(compiled May 22 2014,16:03:01)
Numerical absorption correction based on gaussian integration over
            a multifaceted crystal model
Empirical absorption correction using spherical harmonics,
 implemented in SCALE3 ABSPACK scaling algorithm.
;
_exptl_crystal_density_diffrn 1.383
_exptl_crystal_description
;
;
_exptl_crystal_F_000 544
_exptl_crystal_size_max 0.2869
_exptl_crystal_size_mid 0.0461
_exptl_crystal_size_min 0.034
_refine_diff_density_max 0.913
_refine_diff_density_min -0.500
_refine_diff_density_rms 0.105
_refine_ls_abs_structure_details
;
 Flack x determined using 900 quotients [(I+)-(I-)]/[(I+)+(I-)]
 (Parsons, Flack and Wagner, Acta Cryst. B69 (2013) 249-259).
;
_refine_ls_abs_structure_Flack -0.05(2)
_refine_ls_extinction_method none
_refine_ls_goodness_of_fit_ref 1.034
_refine_ls_hydrogen_treatment mixed
_refine_ls_matrix_type full
_refine_ls_number_parameters 133
_refine_ls_number_reflns 2294
_refine_ls_number_restraints 2
_refine_ls_restrained_S_all 1.033
_refine_ls_R_factor_all 0.0400
_refine_ls_R_factor_gt 0.0394
_refine_ls_shift/su_max 0.001
_refine_ls_shift/su_mean 0.000
_refine_ls_structure_factor_coef Fsqd
_refine_ls_weighting_details 'w=1/[\s^2^(Fo^2^)+(0.0820P)^2^] where P=(Fo^2^+2Fc^2^)/3'
_refine_ls_weighting_scheme calc
_refine_ls_wR_factor_gt 0.0990
_refine_ls_wR_factor_ref 0.1001
_reflns_Friedel_coverage 0.712
_reflns_Friedel_fraction_full 0.870
_reflns_Friedel_fraction_max 0.865
_reflns_number_gt 2238
_reflns_number_total 2294
_reflns_threshold_expression 'I > 2\s(I)'
_cod_data_source_file 14.cif
_cod_data_source_block wcorr
_cod_depositor_comments 'Adding full bibliography for 4125565--4125579.cif.'
_cod_database_code 4125572
_chemical_oxdiff_formula 'C44 H88 N8 Se4'
_chemical_oxdiff_usercomment 'Colorless needles'
_shelx_space_group_comment
;
The symmetry employed for this shelxl refinement is uniquely defined
by the following loop, which should always be used as a source of
symmetry information in preference to the above space-group names.
They are only intended as comments.
;
_reflns_odcompleteness_completeness 99.85
_reflns_odcompleteness_iscentric 1
_reflns_odcompleteness_theta 66.97
_olex2_refinement_description
;
1. Fixed Uiso
 At 1.2 times of:
  All C(H) groups, All C(H,H) groups, All N(H) groups
 At 1.5 times of:
  All C(H,H,H) groups
2. Restrained distances
 N3-H3
 0.88 with sigma of 0.02
3.a Ternary CH refined with riding coordinates:
 C4(H4), C11(H11)
3.b Secondary CH2 refined with riding coordinates:
 C5(H5A,H5B), C6(H6A,H6B), C7(H7A,H7B), C8(H8A,H8B), C9(H9A,H9B)
3.c Idealised Me refined as rotating group:
 C12(H12A,H12B,H12C), C13(H13A,H13B,H13C), C14(H14A,H14B,H14C)
;
_shelx_shelxl_version_number 2014/7
_olex2_submission_special_instructions 'No special instructions were received'

loop_
_space_group_symop_operation_xyz
'x, y, z'
'-x, -y, z+1/2'
'-x+1/2, y+1/2, z+1/2'
'x+1/2, -y+1/2, z'

loop_
_atom_site_label
_atom_site_type_symbol
_atom_site_fract_x
_atom_site_fract_y
_atom_site_fract_z
_atom_site_U_iso_or_equiv
_atom_site_adp_type
_atom_site_occupancy
_atom_site_site_symmetry_order
_atom_site_calc_flag
_atom_site_refinement_flags_posn
Se1 Se 0.63193(2) 0.27613(3) 0.12095(14) 0.01459(19) Uani 1 1 d .
C2 C 0.65340(18) 0.3616(3) 0.3840(6) 0.0128(7) Uani 1 1 d .
N3 N 0.61255(17) 0.3574(3) 0.5489(6) 0.0153(6) Uani 1 1 d D
H3 H 0.624(2) 0.381(7) 0.681(5) 0.018 Uiso 1 1 d DR
C4 C 0.54721(19) 0.3008(4) 0.5452(8) 0.0142(8) Uani 1 1 d .
H4 H 0.5300 0.3099 0.3950 0.017 Uiso 1 1 calc R
C5 C 0.54566(16) 0.1489(3) 0.6081(9) 0.0143(7) Uani 1 1 d .
H5A H 0.5648 0.1370 0.7532 0.017 Uiso 1 1 calc R
H5B H 0.5712 0.0946 0.5037 0.017 Uiso 1 1 calc R
C6 C 0.47692(16) 0.0958(4) 0.6103(9) 0.0169(7) Uani 1 1 d .
H6A H 0.4765 -0.0023 0.6550 0.020 Uiso 1 1 calc R
H6B H 0.4588 0.1016 0.4627 0.020 Uiso 1 1 calc R
C7 C 0.43559(19) 0.1801(5) 0.7656(8) 0.0211(9) Uani 1 1 d .
H7A H 0.4517 0.1690 0.9150 0.025 Uiso 1 1 calc R
H7B H 0.3911 0.1457 0.7612 0.025 Uiso 1 1 calc R
C8 C 0.43685(19) 0.3331(4) 0.7031(7) 0.0190(8) Uani 1 1 d .
H8A H 0.4118 0.3870 0.8092 0.023 Uiso 1 1 calc R
H8B H 0.4169 0.3451 0.5592 0.023 Uiso 1 1 calc R
C9 C 0.50554(19) 0.3875(4) 0.6969(7) 0.0169(8) Uani 1 1 d .
H9A H 0.5054 0.4847 0.6471 0.020 Uiso 1 1 calc R
H9B H 0.5238 0.3852 0.8444 0.020 Uiso 1 1 calc R
N10 N 0.70886(16) 0.4278(4) 0.4148(6) 0.0162(6) Uani 1 1 d .
C11 C 0.75703(18) 0.4448(4) 0.2428(7) 0.0163(8) Uani 1 1 d .
H11 H 0.7448 0.3822 0.1211 0.020 Uiso 1 1 calc R
C12 C 0.82320(19) 0.4018(5) 0.3194(8) 0.0227(9) Uani 1 1 d .
H12A H 0.8383 0.4670 0.4292 0.034 Uiso 1 1 calc GR
H12B H 0.8527 0.4018 0.1966 0.034 Uiso 1 1 calc GR
H12C H 0.8211 0.3089 0.3817 0.034 Uiso 1 1 calc GR
C13 C 0.7561(2) 0.5911(5) 0.1572(7) 0.0204(9) Uani 1 1 d .
H13A H 0.7654 0.6556 0.2753 0.031 Uiso 1 1 calc GR
H13B H 0.7139 0.6115 0.0970 0.031 Uiso 1 1 calc GR
H13C H 0.7885 0.6011 0.0440 0.031 Uiso 1 1 calc GR
C14 C 0.71983(16) 0.5008(4) 0.6175(9) 0.0201(7) Uani 1 1 d .
H14A H 0.7217 0.4341 0.7365 0.030 Uiso 1 1 calc GR
H14B H 0.6848 0.5659 0.6431 0.030 Uiso 1 1 calc GR
H14C H 0.7603 0.5513 0.6092 0.030 Uiso 1 1 calc GR

loop_
_atom_site_aniso_label
_atom_site_aniso_U_11
_atom_site_aniso_U_22
_atom_site_aniso_U_33
_atom_site_aniso_U_23
_atom_site_aniso_U_13
_atom_site_aniso_U_12
Se1 0.0141(3) 0.0188(3) 0.0108(3) -0.0024(2) -0.0012(2) -0.00190(10)
C2 0.0144(16) 0.0094(14) 0.0147(19) -0.0003(14) -0.0010(15) 0.0028(13)
N3 0.0148(15) 0.0166(14) 0.0144(16) -0.0025(12) 0.0000(13) -0.0036(13)
C4 0.0116(17) 0.0168(16) 0.0144(18) 0.0005(15) -0.0002(15) -0.0005(14)
C5 0.0124(14) 0.0152(15) 0.0151(16) -0.003(2) -0.0026(19) 0.0010(10)
C6 0.0153(15) 0.0182(14) 0.0173(17) -0.003(2) 0.000(2) -0.0027(11)
C7 0.0150(19) 0.027(2) 0.021(2) 0.0000(19) 0.0044(16) -0.0029(15)
C8 0.0129(18) 0.024(2) 0.0198(19) -0.0010(16) 0.0000(15) 0.0052(13)
C9 0.0182(17) 0.0164(18) 0.0161(19) 0.0021(15) 0.0000(15) 0.0019(15)
N10 0.0158(15) 0.0212(14) 0.0115(15) -0.0014(13) -0.0001(13) -0.0053(12)
C11 0.0166(18) 0.0210(18) 0.0113(17) 0.0001(17) 0.0011(14) -0.0038(13)
C12 0.0195(19) 0.0252(19) 0.024(2) 0.0038(19) 0.0012(16) -0.0008(15)
C13 0.0224(17) 0.0227(18) 0.016(2) 0.0042(18) -0.0028(16) -0.0032(14)
C14 0.0183(16) 0.0278(17) 0.0141(16) -0.001(2) -0.001(2) -0.0072(13)

loop_
_atom_type_symbol
_atom_type_description
_atom_type_scat_dispersion_real
_atom_type_scat_dispersion_imag
_atom_type_scat_source
C C 0.0181 0.0091 'International Tables Vol C Tables 4.2.6.8 and 6.1.1.4'
H H 0.0000 0.0000 'International Tables Vol C Tables 4.2.6.8 and 6.1.1.4'
N N 0.0311 0.0180 'International Tables Vol C Tables 4.2.6.8 and 6.1.1.4'
Se Se -0.7943 1.1372 'International Tables Vol C Tables 4.2.6.8 and 6.1.1.4'

loop_
_exptl_crystal_face_index_h
_exptl_crystal_face_index_k
_exptl_crystal_face_index_l
_exptl_crystal_face_perp_dist
_exptl_oxdiff_crystal_face_indexfrac_h
_exptl_oxdiff_crystal_face_indexfrac_k
_exptl_oxdiff_crystal_face_indexfrac_l
_exptl_oxdiff_crystal_face_x
_exptl_oxdiff_crystal_face_y
_exptl_oxdiff_crystal_face_z
2 1 4 0.1266 1.7816 0.9684 3.9327 -0.1529 -0.4309 0.8894
9 5 0 0.0258 8.8402 4.7656 0.2149 -0.9036 0.3196 0.2854
-9 -5 0 0.0060 -9.0095 -4.9906 -0.0027 0.9430 -0.3479 -0.2421
11 -3 0 0.0042 10.9972 -3.0047 0.0014 0.2407 0.7841 0.4580
-11 3 0 0.0297 -10.9972 3.0047 -0.0014 -0.2407 -0.7841 -0.4580
-1 -1 -4 0.1445 -1.0000 -1.0013 -3.9989 0.1418 0.4879 -0.8742

loop_
_geom_angle_atom_site_label_1
_geom_angle_atom_site_label_2
_geom_angle_atom_site_label_3
_geom_angle
N3 C2 Se1 119.7(3)
N3 C2 N10 117.5(4)
N10 C2 Se1 122.7(3)
C2 N3 C4 126.5(4)
N3 C4 C5 112.0(3)
N3 C4 C9 108.4(3)
C5 C4 C9 111.2(4)
C4 C5 C6 110.3(3)
C5 C6 C7 111.0(3)
C6 C7 C8 110.4(3)
C7 C8 C9 110.8(3)
C4 C9 C8 111.2(3)
C2 N10 C11 122.9(3)
C2 N10 C14 119.4(3)
C14 N10 C11 117.3(3)
N10 C11 C12 111.6(3)
N10 C11 C13 110.4(3)
C13 C11 C12 112.1(3)

loop_
_geom_bond_atom_site_label_1
_geom_bond_atom_site_label_2
_geom_bond_distance
Se1 C2 1.881(4)
C2 N3 1.332(6)
C2 N10 1.341(5)
N3 C4 1.474(5)
C4 C5 1.522(6)
C4 C9 1.533(6)
C5 C6 1.529(4)
C6 C7 1.530(6)
C7 C8 1.532(6)
C8 C9 1.533(5)
N10 C11 1.475(5)
N10 C14 1.458(6)
C11 C12 1.523(5)
C11 C13 1.514(6)
